data_4303151
loop_
_publ_author_name
'Elena Levi'
'Gregory Gershinsky'
'Doron Aurbach'
'Olivier Isnard'

_publ_contact_author_address
;
      Chemical Department
      Bar-Ilan University
      52900 Ramat-Gan
      Israel
;
_publ_contact_author_email elenal@mail.biu.ac.il
_publ_contact_author_fax '972 9738 4053'
_publ_contact_author_name 'Prof. Elena Levi'
_publ_contact_author_phone '972 3531 8954'
_publ_section_title
;
Crystallography of Chevrel Phases, MMo6T8 (M = Cd, Na, Mn, and Zn, T = S,
Se) and Their Cation Mobility
;
_journal_name_full 'Inorganic Chemistry'
_journal_page_first 8751
_journal_page_last 8758
_journal_paper_doi 10.1021/ic900805g
_journal_volume 48
_journal_year 2009
_chemical_formula_moiety 'Cd3 Mo18 Se24'
_chemical_formula_sum 'Cd3 Mo18 Se24'
_chemical_formula_weight 3959.1599
_chemical_name_common 'Chevrel phase'
_chemical_name_systematic
;
cadmium molybdenum selenide
;
_space_group_crystal_system trigonal
_space_group_IT_number 148
_space_group_name_Hall '-R 3'
_space_group_name_H-M_alt 'R -3'
_symmetry_space_group_name_Hall '-R 3'
_symmetry_space_group_name_H-M 'R -3 :H'
_cell_angle_alpha 90.00000
_cell_angle_beta 90.00000
_cell_angle_gamma 120.0000
_cell_formula_units_Z 1
_cell_length_a 9.793(2)
_cell_length_b 9.793(2)
_cell_length_c 11.192(2)
_cell_measurement_temperature 300
_cell_volume 929.5(3)
_computing_structure_refinement FULLPROF
_diffrn_ambient_temperature 300
_diffrn_measurement_device_type D1A(ILL)
_diffrn_radiation_monochromator none
_diffrn_radiation_probe neutron
_diffrn_radiation_wavelength 1.91060
_diffrn_source 'nuclear reactor'
_exptl_crystal_density_diffrn 7.074
_exptl_crystal_density_method 'not measured'
_pd_char_colour black
_pd_instr_location ' ?'
_pd_meas_2theta_range_inc 0.05002
_pd_meas_2theta_range_max 157.95000
_pd_meas_2theta_range_min 0.00000
_pd_meas_number_of_points 3160
_pd_proc_2theta_range_inc 0.05
_pd_proc_2theta_range_max 140.0
_pd_proc_2theta_range_min 13.0
_pd_proc_ls_background_function 'square polynomial for each range'
_pd_proc_ls_pref_orient_corr ' ?'
_pd_proc_ls_profile_function 'T-C-H pseudo-Voigt'
_pd_proc_ls_prof_R_factor 2.8470
_pd_proc_ls_prof_wR_expected 5.3767
_pd_proc_ls_prof_wR_factor 3.6429
_pd_spec_mounting ' powder '
_pd_spec_mount_mode transmission
_pd_spec_shape irregular
_refine_ls_goodness_of_fit_all 0.7926
_refine_ls_number_parameters 34
_refine_ls_number_restraints 0
_refine_ls_R_I_factor 2.0171
_refine_ls_shift/su_max 0.01
_cod_data_source_file ic900805g_si_001_5.cif
_cod_data_source_block CdMo6Se8
_cod_depositor_comments
;
The following automatic conversions were performed:
'_space_group_crystal_system' value 'Trigonal' changed to 'trigonal'
according to '/home/saulius/struct/CIF-dictionaries/cif_core.dic'
dictionary named 'cif_core.dic' version 2.4.1 from 2010-06-29.

Automatic conversion script
Id: cif_fix_enum 1527 2010-12-29 10:47:43Z saulius 
;
_cod_database_code 4303151

loop_
_symmetry_equiv_pos_site_id
_symmetry_equiv_pos_as_xyz
1 x,y,z
2 -y,x-y,z
3 -x+y,-x,z
4 -x,-y,-z
5 y,-x+y,-z
6 x-y,x,-z
7 x+2/3,y+1/3,z+1/3
8 -y+2/3,x-y+1/3,z+1/3
9 -x+y+2/3,-x+1/3,z+1/3
10 -x+2/3,-y+1/3,-z+1/3
11 y+2/3,-x+y+1/3,-z+1/3
12 x-y+2/3,x+1/3,-z+1/3
13 x+1/3,y+2/3,z+2/3
14 -y+1/3,x-y+2/3,z+2/3
15 -x+y+1/3,-x+2/3,z+2/3
17 -x+1/3,-y+2/3,-z+2/3
18 y+1/3,-x+y+2/3,-z+2/3
19 x-y+1/3,x+2/3,-z+2/3

loop_
_atom_site_label
_atom_site_fract_x
_atom_site_fract_y
_atom_site_fract_z
_atom_site_U_iso_or_equiv
_atom_site_adp_type
_atom_site_occupancy
_atom_site_type_symbol
Cd 0.633(6) 0.2506(11) 0.3350(16) 0.00633 Uiso 0.16667 CD
Mo 0.0159(3) 0.1668(2) 0.39931(18) 0.00422 Uiso 1.00000 MO
Se1 0.3233(2) 0.2870(2) 0.4120(2) 0.00633 Uiso 1.00000 SE
Se2 0.00000 0.00000 0.2203(3) 0.00633 Uiso 1.00000 SE

loop_
_atom_site_aniso_label
_atom_site_aniso_U_11
_atom_site_aniso_U_22
_atom_site_aniso_U_33
_atom_site_aniso_U_12
_atom_site_aniso_U_13
_atom_site_aniso_U_23
_atom_site_aniso_type_symbol
? ? ? ? ? ? ? ?

loop_
_atom_type_symbol
_atom_type_description
_atom_type_scat_dispersion_real
_atom_type_scat_dispersion_imag
_atom_type_scat_source
CD CD ? ? V.F._Sears_Neutron_News_3_26_(1992)
MO MO ? ? V.F._Sears_Neutron_News_3_26_(1992)
SE SE ? ? V.F._Sears_Neutron_News_3_26_(1992)

loop_
_audit_conform.dict_name
_audit_conform.dict_version
_audit_conform.dict_location
cif_core.dic . ftp://ftp.iucr.org/pub/cif_core.dic
cif_pd.dic . ftp://ftp.iucr.org/pub/cif_pd.dic

loop_
_diffrn_radiation_type
neutron

loop_
_geom_angle_atom_site_label_1
_geom_angle_atom_site_label_2
_geom_angle_atom_site_label_3
_geom_angle_site_symmetry_1
_geom_angle_site_symmetry_3
_geom_angle
_geom_angle_publ_flag
Se1 Cd Se2 1_555 1_555 40.1(5) no

loop_
_geom_bond_atom_site_label_1
_geom_bond_atom_site_label_2
_geom_bond_site_symmetry_2
_geom_bond_distance
_geom_bond_publ_flag
Mo Mo 2_555 2.702(2) yes
Mo Mo 3_555 2.702(2) yes
Mo Mo 5_556 2.739(3) yes
Mo Mo 6_556 2.739(3) yes
Mo Se1 1_555 2.629(4) yes
Mo Se1 2_555 2.578(4) yes
Mo Se1 6_556 2.555(4) yes
Mo Se1 16_555 2.660(3) yes
Mo Se2 1_555 2.538(3) yes
Cd Se1 2_655 2.72(4) yes
Cd Se1 18_545 2.71(3) yes
Cd Se2 7_555 2.54(2) yes
Cd Se2 10_555 2.58(2) yes
Cd Cd 2_655 1.22(4) yes
Cd Cd 3_665 1.22(5) yes
Cd Cd 16_655 1.41(2) yes
Cd Cd 17_555 0.71(7) yes
Cd Cd 18_545 0.71(7) yes

loop_
_geom_hbond_atom_site_label_D
_geom_hbond_atom_site_label_H
_geom_hbond_atom_site_label_A
_geom_hbond_site_symmetry_A
_geom_hbond_distance_DH
_geom_hbond_distance_HA
_geom_hbond_distance_DA
_geom_hbond_angle_DHA
? ? ? ? ? ? ? ?
